data_2241862
loop_
_publ_author_name
'Setifi, Fatima'
'Moon, Dohyun'
'Koen, Robeyns'
'Setifi, Zouaoui'
'Lamsayah, Morad'
'Touzani, Rachid'

_publ_section_title
;
 Crystal structure of
 bis(azido-\k<i>N</i>)bis(quinolin-8-amine-\k^2^<i>N</i>,<i>N</i>')iron(II)
;
_journal_coeditor_code PJ2035
_journal_issue 10
_journal_name_full 'Acta Crystallographica Section E'
_journal_page_first 1488
_journal_page_last 1491
_journal_paper_doi 10.1107/S2056989016014808
_journal_volume 72
_journal_year 2016
_chemical_formula_iupac '[Fe (N3) (C9 H8 N2)2]'
_chemical_formula_moiety 'C18 H16 Fe N10'
_chemical_formula_sum 'C18 H16 Fe N10'
_chemical_formula_weight 428.26
_chemical_name_systematic
;
Bis(azido-\k<i>N</i>)bis(quinolin-8-amine-\k^2^<i>N</i>,<i>N</i>')iron(II)
;
_space_group_crystal_system orthorhombic
_space_group_IT_number 61
_space_group_name_Hall '-P 2ac 2ab'
_space_group_name_H-M_alt 'P b c a'
_symmetry_space_group_name_Hall '-P 2ac 2ab'
_symmetry_space_group_name_H-M 'P b c a'
_atom_sites_solution_hydrogens geom
_audit_creation_method SHELXL-2014/7
_cell_angle_alpha 90
_cell_angle_beta 90
_cell_angle_gamma 90
_cell_formula_units_Z 8
_cell_length_a 8.1798(8)
_cell_length_b 15.8675(13)
_cell_length_c 27.775(4)
_cell_measurement_reflns_used 1795
_cell_measurement_temperature 296(2)
_cell_measurement_theta_max 26.91
_cell_measurement_theta_min 2.37
_cell_volume 3605.0(7)
_computing_cell_refinement
;
APEX2 and SAINT (Bruker, 2009)
;
_computing_data_collection
;
APEX2 (Bruker, 2009)
;
_computing_data_reduction
;
SAINT (Bruker, 2009)
;
_computing_molecular_graphics
;
Mercury (Macrae et al., 2008)
;
_computing_publication_material
;
publCIF (Westrip, 2010)
;
_computing_structure_refinement
;
SHELXL2014 (Sheldrick, 2015b)
;
_computing_structure_solution
;
SHELXT2014 (Sheldrick, 2015a)
;
_diffrn_ambient_temperature 296(2)
_diffrn_measured_fraction_theta_full 0.996
_diffrn_measured_fraction_theta_max 0.991
_diffrn_measurement_device_type 'Bruker--Nonius Kappa CCD with an APEXII detector'
_diffrn_measurement_method '\f and \w scans'
_diffrn_radiation_monochromator graphite
_diffrn_radiation_type MoK\a
_diffrn_radiation_wavelength 0.71073
_diffrn_reflns_av_R_equivalents 0.0921
_diffrn_reflns_limit_h_max 9
_diffrn_reflns_limit_h_min -10
_diffrn_reflns_limit_k_max 20
_diffrn_reflns_limit_k_min -20
_diffrn_reflns_limit_l_max 35
_diffrn_reflns_limit_l_min -34
_diffrn_reflns_number 16951
_diffrn_reflns_theta_full 25.242
_diffrn_reflns_theta_max 27.467
_diffrn_reflns_theta_min 2.890
_diffrn_standards_decay_% 0
_diffrn_standards_interval_count 0
_diffrn_standards_interval_time 0
_diffrn_standards_number 0
_exptl_absorpt_coefficient_mu 0.866
_exptl_absorpt_correction_T_max 0.7456
_exptl_absorpt_correction_T_min 0.6056
_exptl_absorpt_correction_type multi-scan
_exptl_absorpt_process_details
;
(SADABS; Sheldrick, 2003)
;
_exptl_crystal_colour red
_exptl_crystal_density_diffrn 1.578
_exptl_crystal_description prism
_exptl_crystal_F_000 1760
_exptl_crystal_size_max 0.354
_exptl_crystal_size_mid 0.213
_exptl_crystal_size_min 0.112
_refine_diff_density_max 0.323
_refine_diff_density_min -0.362
_refine_ls_extinction_method none
_refine_ls_goodness_of_fit_ref 0.969
_refine_ls_hydrogen_treatment constr
_refine_ls_matrix_type full
_refine_ls_number_parameters 262
_refine_ls_number_reflns 4100
_refine_ls_number_restraints 0
_refine_ls_restrained_S_all 0.969
_refine_ls_R_factor_all 0.1360
_refine_ls_R_factor_gt 0.0527
_refine_ls_shift/su_max 0.000
_refine_ls_shift/su_mean 0.000
_refine_ls_structure_factor_coef Fsqd
_refine_ls_weighting_details 'w=1/[\s^2^(Fo^2^)+(0.0475P)^2^] where P=(Fo^2^+2Fc^2^)/3'
_refine_ls_weighting_scheme calc
_refine_ls_wR_factor_gt 0.0966
_refine_ls_wR_factor_ref 0.1205
_reflns_number_gt 2081
_reflns_number_total 4100
_reflns_threshold_expression 'I > 2\s(I)'
_cod_data_source_file pj2035sup1.cif
_cod_data_source_block I
_cod_original_cell_volume 3605.0(6)
_cod_database_code 2241862
_shelx_space_group_comment
;
The symmetry employed for this shelxl refinement is uniquely defined
by the following loop, which should always be used as a source of
symmetry information in preference to the above space-group names.
They are only intended as comments.
;
_shelx_estimated_absorpt_t_min 0.749
_shelx_estimated_absorpt_t_max 0.909

loop_
_space_group_symop_operation_xyz
'x, y, z'
'-x+1/2, -y, z+1/2'
'-x, y+1/2, -z+1/2'
'x+1/2, -y+1/2, -z'
'-x, -y, -z'
'x-1/2, y, -z-1/2'
'x, -y-1/2, z-1/2'
'-x-1/2, y-1/2, z'

loop_
_atom_site_type_symbol
_atom_site_label
_atom_site_fract_x
_atom_site_fract_y
_atom_site_fract_z
_atom_site_U_iso_or_equiv
_atom_site_adp_type
_atom_site_calc_flag
_atom_site_occupancy
Fe Fe1 0.50883(5) 0.47368(3) 0.61957(2) 0.03352(17) Uani d 1
N N1 0.3287(3) 0.49268(15) 0.68146(12) 0.0413(8) Uani d 1
H H1A 0.2316 0.4718 0.6733 0.050 Uiso calc 1
H H1B 0.3637 0.4649 0.7073 0.050 Uiso calc 1
N N2 0.4757(3) 0.60857(16) 0.62329(10) 0.0327(7) Uani d 1
N N3 0.3216(3) 0.44621(15) 0.56279(11) 0.0341(7) Uani d 1
H H3A 0.2237 0.4634 0.5728 0.041 Uiso calc 1
H H3B 0.3461 0.4745 0.5361 0.041 Uiso calc 1
N N4 0.4890(3) 0.33703(15) 0.62114(10) 0.0309(6) Uani d 1
N N5 0.6707(3) 0.47625(17) 0.55749(12) 0.0482(9) Uani d 1
N N6 0.8137(3) 0.47003(15) 0.56124(12) 0.0387(8) Uani d 1
N N7 0.9542(3) 0.4642(2) 0.56381(16) 0.0735(13) Uani d 1
N N8 0.7006(4) 0.4793(2) 0.66995(14) 0.0680(11) Uani d 1
N N9 0.8201(4) 0.46219(18) 0.68843(14) 0.0522(9) Uani d 1
N N10 0.9391(5) 0.4460(3) 0.70919(18) 0.1184(19) Uani d 1
C C1 0.3122(4) 0.58115(19) 0.69286(14) 0.0337(8) Uani d 1
C C2 0.2228(4) 0.6099(2) 0.73119(14) 0.0439(10) Uani d 1
H H2 0.1680 0.5719 0.7509 0.053 Uiso calc 1
C C3 0.2137(4) 0.6972(3) 0.74073(15) 0.0512(11) Uani d 1
H H3 0.1540 0.7162 0.7671 0.061 Uiso calc 1
C C4 0.2909(4) 0.7538(2) 0.71204(15) 0.0458(10) Uani d 1
H H4 0.2848 0.8110 0.7191 0.055 Uiso calc 1
C C5 0.3793(4) 0.7268(2) 0.67206(14) 0.0359(9) Uani d 1
C C6 0.4590(4) 0.7814(2) 0.64010(15) 0.0408(10) Uani d 1
H H6 0.4556 0.8392 0.6455 0.049 Uiso calc 1
C C7 0.5399(4) 0.7512(2) 0.60195(15) 0.0444(10) Uani d 1
H H7 0.5918 0.7878 0.5807 0.053 Uiso calc 1
C C8 0.5459(4) 0.6630(2) 0.59412(14) 0.0417(9) Uani d 1
H H8 0.6016 0.6429 0.5673 0.050 Uiso calc 1
C C9 0.3901(3) 0.63909(18) 0.66224(12) 0.0277(7) Uani d 1
C C10 0.3161(3) 0.35638(18) 0.55234(12) 0.0276(8) Uani d 1
C C11 0.2290(4) 0.3235(2) 0.51487(13) 0.0378(9) Uani d 1
H H11 0.1705 0.3591 0.4946 0.045 Uiso calc 1
C C12 0.2274(4) 0.2361(2) 0.50673(15) 0.0460(10) Uani d 1
H H12 0.1678 0.2145 0.4810 0.055 Uiso calc 1
C C13 0.3114(4) 0.1829(2) 0.53578(15) 0.0437(10) Uani d 1
H H13 0.3108 0.1253 0.5294 0.052 Uiso calc 1
C C14 0.3997(4) 0.21408(19) 0.57561(14) 0.0330(8) Uani d 1
C C15 0.4861(4) 0.1629(2) 0.60823(14) 0.0427(10) Uani d 1
H H15 0.4863 0.1047 0.6043 0.051 Uiso calc 1
C C16 0.5685(4) 0.1980(2) 0.64518(16) 0.0493(11) Uani d 1
H H16 0.6258 0.1643 0.6668 0.059 Uiso calc 1
C C17 0.5670(4) 0.2858(2) 0.65075(15) 0.0437(10) Uani d 1
H H17 0.6237 0.3091 0.6765 0.052 Uiso calc 1
C C18 0.4037(3) 0.30219(19) 0.58328(12) 0.0280(8) Uani d 1

loop_
_atom_site_aniso_label
_atom_site_aniso_U_11
_atom_site_aniso_U_22
_atom_site_aniso_U_33
_atom_site_aniso_U_12
_atom_site_aniso_U_13
_atom_site_aniso_U_23
Fe1 0.0268(2) 0.0307(3) 0.0430(3) 0.0016(2) -0.0010(3) -0.0070(2)
N1 0.0433(17) 0.0335(16) 0.047(2) 0.0018(13) 0.0047(16) 0.0042(14)
N2 0.0287(14) 0.0356(15) 0.0339(18) -0.0009(11) 0.0033(15) -0.0009(14)
N3 0.0251(13) 0.0356(15) 0.042(2) 0.0024(11) 0.0027(14) 0.0039(14)
N4 0.0314(13) 0.0311(14) 0.0302(17) 0.0058(12) -0.0011(15) -0.0012(13)
N5 0.0304(15) 0.061(2) 0.054(2) -0.0014(14) 0.0045(15) -0.0090(17)
N6 0.0358(16) 0.0280(15) 0.052(2) -0.0033(13) 0.0083(15) -0.0075(14)
N7 0.0288(16) 0.073(2) 0.119(4) 0.0023(15) 0.007(2) -0.026(2)
N8 0.0478(19) 0.094(3) 0.062(3) 0.0134(19) -0.025(2) -0.020(2)
N9 0.0447(19) 0.051(2) 0.061(3) 0.0080(16) -0.0083(19) -0.0333(18)
N10 0.084(3) 0.155(4) 0.116(4) 0.068(3) -0.053(3) -0.080(3)
C1 0.0308(17) 0.0343(19) 0.036(2) 0.0068(14) 0.0010(17) 0.0049(17)
C2 0.0412(19) 0.058(2) 0.033(2) 0.0112(18) 0.0085(19) 0.010(2)
C3 0.054(2) 0.065(3) 0.034(3) 0.025(2) 0.006(2) -0.004(2)
C4 0.051(2) 0.041(2) 0.045(3) 0.0187(18) -0.006(2) -0.008(2)
C5 0.0359(18) 0.040(2) 0.032(2) 0.0067(15) -0.0071(18) -0.0013(18)
C6 0.044(2) 0.0315(18) 0.047(3) -0.0025(15) -0.012(2) 0.0004(19)
C7 0.043(2) 0.038(2) 0.052(3) -0.0060(16) -0.001(2) 0.013(2)
C8 0.044(2) 0.047(2) 0.034(2) -0.0027(16) 0.0071(18) 0.0066(19)
C9 0.0254(15) 0.0319(18) 0.026(2) 0.0081(13) -0.0032(15) -0.0002(16)
C10 0.0241(15) 0.0314(17) 0.027(2) -0.0040(13) 0.0042(15) -0.0001(16)
C11 0.0338(18) 0.051(2) 0.029(2) -0.0030(16) -0.0022(17) -0.0013(19)
C12 0.043(2) 0.058(3) 0.037(3) -0.0142(19) -0.001(2) -0.014(2)
C13 0.041(2) 0.038(2) 0.052(3) -0.0121(17) 0.013(2) -0.012(2)
C14 0.0307(17) 0.0318(19) 0.036(2) -0.0013(14) 0.0095(17) -0.0008(17)
C15 0.0441(19) 0.0313(18) 0.053(3) -0.0008(17) 0.012(2) 0.0004(17)
C16 0.050(2) 0.040(2) 0.057(3) 0.0112(17) 0.000(2) 0.014(2)
C17 0.0431(19) 0.046(2) 0.042(3) 0.0032(17) -0.0066(19) 0.001(2)
C18 0.0236(15) 0.0353(18) 0.025(2) -0.0013(14) 0.0085(15) -0.0023(16)

loop_
_atom_type_symbol
_atom_type_description
_atom_type_scat_dispersion_real
_atom_type_scat_dispersion_imag
_atom_type_scat_source
C C 0.0033 0.0016 'International Tables Vol C Tables 4.2.6.8 and 6.1.1.4'
H H 0.0000 0.0000 'International Tables Vol C Tables 4.2.6.8 and 6.1.1.4'
N N 0.0061 0.0033 'International Tables Vol C Tables 4.2.6.8 and 6.1.1.4'
Fe Fe 0.3463 0.8444 'International Tables Vol C Tables 4.2.6.8 and 6.1.1.4'

loop_
_geom_angle_atom_site_label_1
_geom_angle_atom_site_label_2
_geom_angle_atom_site_label_3
_geom_angle
_geom_angle_publ_flag
N8 Fe1 N2 91.14(12) y
N8 Fe1 N5 94.16(13) y
N2 Fe1 N5 95.49(10) y
N8 Fe1 N4 94.82(12) y
N2 Fe1 N4 167.88(9) y
N5 Fe1 N4 94.59(10) y
N8 Fe1 N3 170.31(11) y
N2 Fe1 N3 98.09(9) y
N5 Fe1 N3 82.06(11) y
N4 Fe1 N3 76.67(9) y
N8 Fe1 N1 88.56(13) y
N2 Fe1 N1 75.65(10) y
N5 Fe1 N1 170.81(10) y
N4 Fe1 N1 93.92(9) y
N3 Fe1 N1 96.56(10) y
C1 N1 Fe1 110.7(2) ?
C1 N1 H1A 109.5 ?
Fe1 N1 H1A 109.5 ?
C1 N1 H1B 109.5 ?
Fe1 N1 H1B 109.5 ?
H1A N1 H1B 108.1 ?
C8 N2 C9 118.3(3) ?
C8 N2 Fe1 124.5(2) ?
C9 N2 Fe1 116.8(2) ?
C10 N3 Fe1 110.59(18) ?
C10 N3 H3A 109.5 ?
Fe1 N3 H3A 109.5 ?
C10 N3 H3B 109.5 ?
Fe1 N3 H3B 109.5 ?
H3A N3 H3B 108.1 ?
C17 N4 C18 118.2(3) ?
C17 N4 Fe1 126.2(2) ?
C18 N4 Fe1 115.0(2) ?
N6 N5 Fe1 122.2(3) ?
N7 N6 N5 178.5(5) ?
N9 N8 Fe1 158.7(3) ?
N8 N9 N10 177.0(5) ?
C2 C1 C9 119.7(3) ?
C2 C1 N1 122.9(3) ?
C9 C1 N1 117.4(3) ?
C1 C2 C3 120.0(3) ?
C1 C2 H2 120.0 ?
C3 C2 H2 120.0 ?
C4 C3 C2 121.0(4) ?
C4 C3 H3 119.5 ?
C2 C3 H3 119.5 ?
C3 C4 C5 120.4(3) ?
C3 C4 H4 119.8 ?
C5 C4 H4 119.8 ?
C4 C5 C6 123.8(3) ?
C4 C5 C9 119.1(3) ?
C6 C5 C9 117.0(3) ?
C7 C6 C5 120.7(3) ?
C7 C6 H6 119.6 ?
C5 C6 H6 119.6 ?
C6 C7 C8 119.5(3) ?
C6 C7 H7 120.3 ?
C8 C7 H7 120.3 ?
N2 C8 C7 122.6(3) ?
N2 C8 H8 118.7 ?
C7 C8 H8 118.7 ?
N2 C9 C1 118.4(3) ?
N2 C9 C5 121.8(3) ?
C1 C9 C5 119.8(3) ?
C11 C10 C18 119.8(3) ?
C11 C10 N3 122.8(3) ?
C18 C10 N3 117.4(3) ?
C10 C11 C12 120.3(3) ?
C10 C11 H11 119.8 ?
C12 C11 H11 119.8 ?
C13 C12 C11 121.0(3) ?
C13 C12 H12 119.5 ?
C11 C12 H12 119.5 ?
C12 C13 C14 120.5(3) ?
C12 C13 H13 119.7 ?
C14 C13 H13 119.7 ?
C15 C14 C13 124.0(3) ?
C15 C14 C18 117.5(3) ?
C13 C14 C18 118.5(3) ?
C16 C15 C14 120.2(3) ?
C16 C15 H15 119.9 ?
C14 C15 H15 119.9 ?
C15 C16 C17 119.3(3) ?
C15 C16 H16 120.3 ?
C17 C16 H16 120.3 ?
N4 C17 C16 123.2(4) ?
N4 C17 H17 118.4 ?
C16 C17 H17 118.4 ?
N4 C18 C10 118.5(3) ?
N4 C18 C14 121.5(3) ?
C10 C18 C14 119.9(3) ?

loop_
_geom_bond_atom_site_label_1
_geom_bond_atom_site_label_2
_geom_bond_distance
_geom_bond_publ_flag
Fe1 N8 2.104(3) y
Fe1 N2 2.160(3) y
Fe1 N5 2.174(3) y
Fe1 N4 2.175(2) y
Fe1 N3 2.241(3) y
Fe1 N1 2.284(3) y
N1 C1 1.445(4) ?
N1 H1A 0.8900 ?
N1 H1B 0.8900 ?
N2 C8 1.316(4) ?
N2 C9 1.377(4) ?
N3 C10 1.455(4) ?
N3 H3A 0.8900 ?
N3 H3B 0.8900 ?
N4 C17 1.321(4) ?
N4 C18 1.378(4) ?
N5 N6 1.179(3) ?
N6 N7 1.155(3) ?
N8 N9 1.136(4) ?
N9 N10 1.160(4) ?
C1 C2 1.370(4) ?
C1 C9 1.405(4) ?
C2 C3 1.412(5) ?
C2 H2 0.9300 ?
C3 C4 1.357(5) ?
C3 H3 0.9300 ?
C4 C5 1.392(5) ?
C4 H4 0.9300 ?
C5 C6 1.401(5) ?
C5 C9 1.421(4) ?
C6 C7 1.338(5) ?
C6 H6 0.9300 ?
C7 C8 1.416(5) ?
C7 H7 0.9300 ?
C8 H8 0.9300 ?
C10 C11 1.365(4) ?
C10 C18 1.411(4) ?
C11 C12 1.405(4) ?
C11 H11 0.9300 ?
C12 C13 1.355(5) ?
C12 H12 0.9300 ?
C13 C14 1.411(5) ?
C13 H13 0.9300 ?
C14 C15 1.407(5) ?
C14 C18 1.415(4) ?
C15 C16 1.349(5) ?
C15 H15 0.9300 ?
C16 C17 1.401(4) ?
C16 H16 0.9300 ?
C17 H17 0.9300 ?

loop_
_geom_hbond_atom_site_label_D
_geom_hbond_atom_site_label_H
_geom_hbond_atom_site_label_A
_geom_hbond_site_symmetry_A
_geom_hbond_distance_DH
_geom_hbond_distance_HA
_geom_hbond_distance_DA
_geom_hbond_angle_DHA
N1 H1A N10 1_455 0.89 2.62 3.361(6) 140.7
N1 H1B N10 6_557 0.89 2.42 3.254(6) 156.5
N3 H3A N7 1_455 0.89 2.22 3.019(4) 149.3
N3 H3B N5 5_666 0.89 2.72 3.561(4) 158.6

loop_
_geom_torsion_atom_site_label_1
_geom_torsion_atom_site_label_2
_geom_torsion_atom_site_label_3
_geom_torsion_atom_site_label_4
_geom_torsion
Fe1 N1 C1 C2 -174.2(3)
Fe1 N1 C1 C9 6.9(3)
C9 C1 C2 C3 -2.1(5)
N1 C1 C2 C3 179.0(3)
C1 C2 C3 C4 0.9(5)
C2 C3 C4 C5 0.8(6)
C3 C4 C5 C6 178.4(3)
C3 C4 C5 C9 -1.2(5)
C4 C5 C6 C7 -179.0(3)
C9 C5 C6 C7 0.6(5)
C5 C6 C7 C8 -0.5(5)
C9 N2 C8 C7 1.6(5)
Fe1 N2 C8 C7 -170.7(2)
C6 C7 C8 N2 -0.6(5)
C8 N2 C9 C1 178.7(3)
Fe1 N2 C9 C1 -8.4(3)
C8 N2 C9 C5 -1.5(4)
Fe1 N2 C9 C5 171.4(2)
C2 C1 C9 N2 -178.4(3)
N1 C1 C9 N2 0.5(4)
C2 C1 C9 C5 1.8(5)
N1 C1 C9 C5 -179.3(3)
C4 C5 C9 N2 -180.0(3)
C6 C5 C9 N2 0.4(4)
C4 C5 C9 C1 -0.1(5)
C6 C5 C9 C1 -179.7(3)
Fe1 N3 C10 C11 -171.0(2)
Fe1 N3 C10 C18 9.9(3)
C18 C10 C11 C12 -0.5(5)
N3 C10 C11 C12 -179.6(3)
C10 C11 C12 C13 0.1(5)
C11 C12 C13 C14 1.4(5)
C12 C13 C14 C15 178.1(3)
C12 C13 C14 C18 -2.5(5)
C13 C14 C15 C16 179.5(3)
C18 C14 C15 C16 0.1(5)
C14 C15 C16 C17 0.1(5)
C18 N4 C17 C16 0.7(5)
Fe1 N4 C17 C16 -169.8(3)
C15 C16 C17 N4 -0.5(6)
C17 N4 C18 C10 178.1(3)
Fe1 N4 C18 C10 -10.3(3)
C17 N4 C18 C14 -0.5(4)
Fe1 N4 C18 C14 171.1(2)
C11 C10 C18 N4 -179.3(3)
N3 C10 C18 N4 -0.2(4)
C11 C10 C18 C14 -0.6(4)
N3 C10 C18 C14 178.5(3)
C15 C14 C18 N4 0.1(4)
C13 C14 C18 N4 -179.3(3)
C15 C14 C18 C10 -178.5(3)
C13 C14 C18 C10 2.1(4)

_cod_database_fobs_code 2241862
